data_7135236
loop_
_publ_author_name
'Zhang, Yin-Fu'
'Zhang, Shuqi'
'Zhao, Yan'
'Xu, Jiying'
'Wang, Xiao-Qing'
'Han, Qiu-Xia'
'Zhang, Chuan-Bao'
'Zhao, Lili'
'Fu, Ji-Ya'

_publ_section_title
;
 Divergent synthesis of polycyclic (aza)fluorenes <i>via</i>
 condition-controlled tandem reaction of
 <i>ortho</i>-hydroxyphenyl-substituted indene-dienes.
;
_journal_name_full 'Chemical communications (Cambridge, England)'
_journal_paper_doi 10.1039/d5cc05813a
_journal_year 2025
_chemical_formula_moiety 'C62 H42 N4 O2 P2'
_chemical_formula_sum 'C62 H42 N4 O2 P2'
_chemical_formula_weight 936.93
_space_group_crystal_system orthorhombic
_space_group_IT_number 61
_space_group_name_Hall '-P 2ac 2ab'
_space_group_name_H-M_alt 'P b c a'
_atom_sites_solution_hydrogens geom
_audit_update_record
;
2025-04-14 deposited with the CCDC.	2025-11-14 downloaded from the CCDC.
;
_cell_angle_alpha 90
_cell_angle_beta 90
_cell_angle_gamma 90
_cell_formula_units_Z 8
_cell_length_a 14.0167(6)
_cell_length_b 23.1649(10)
_cell_length_c 32.3543(15)
_cell_measurement_reflns_used 9771
_cell_measurement_temperature 150.(2)
_cell_measurement_theta_max 68.1525
_cell_measurement_theta_min 3.9312
_cell_volume 10505.3(8)
_computing_cell_refinement 'SAINT V8.38A (Bruker AXS Inc., 2017)'
_computing_data_collection 'Bruker Instrument Service vV6.2.15'
_computing_data_reduction 'SAINT V8.38A (Bruker AXS Inc., 2017)'
_computing_molecular_graphics 'shelXle (C.B. Huebschle, rev 882)'
_computing_structure_refinement 'SHELXL-2017/1 (Sheldrick, 2017)'
_computing_structure_solution 'SHELXT 2014/5 (Sheldrick, 2014)'
_diffrn_ambient_temperature 150.(2)
_diffrn_detector_area_resol_mean 7.3910
_diffrn_measured_fraction_theta_full 0.997
_diffrn_measured_fraction_theta_max 0.997
_diffrn_measurement_device_type 'Bruker D8 QUEST PHOTON II'
_diffrn_radiation_monochromator 'Helixos MX multilayer Optic'
_diffrn_radiation_type 'Cu K\a'
_diffrn_radiation_wavelength 1.54178
_diffrn_reflns_av_R_equivalents 0.0850
_diffrn_reflns_av_unetI/netI 0.0527
_diffrn_reflns_limit_h_max 16
_diffrn_reflns_limit_h_min -16
_diffrn_reflns_limit_k_max 27
_diffrn_reflns_limit_k_min -27
_diffrn_reflns_limit_l_max 38
_diffrn_reflns_limit_l_min -38
_diffrn_reflns_number 60910
_diffrn_reflns_theta_full 68.26
_diffrn_reflns_theta_max 68.26
_diffrn_reflns_theta_min 2.73
_diffrn_source 'Ius Diamond'
_diffrn_source_type Microfocus
_exptl_absorpt_coefficient_mu 1.116
_exptl_absorpt_correction_T_max 0.89
_exptl_absorpt_correction_T_min 0.53
_exptl_absorpt_correction_type multi-scan
_exptl_absorpt_process_details
;
SADABS-2016/2 - Bruker AXS area detector scaling and absorption correction
;
_exptl_crystal_colour 'clear light yellow'
_exptl_crystal_density_diffrn 1.185
_exptl_crystal_density_method 'not measured'
_exptl_crystal_description prism
_exptl_crystal_F_000 3904
_exptl_crystal_size_max 0.440
_exptl_crystal_size_mid 0.260
_exptl_crystal_size_min 0.110
_refine_diff_density_max 0.592
_refine_diff_density_min -0.459
_refine_ls_extinction_method none
_refine_ls_goodness_of_fit_ref 1.057
_refine_ls_hydrogen_treatment constr
_refine_ls_matrix_type full
_refine_ls_number_parameters 631
_refine_ls_number_reflns 9584
_refine_ls_number_restraints 0
_refine_ls_restrained_S_all 1.057
_refine_ls_R_factor_all 0.0625
_refine_ls_R_factor_gt 0.0591
_refine_ls_shift/su_max 0.002
_refine_ls_shift/su_mean 0.000
_refine_ls_structure_factor_coef Fsqd
_refine_ls_weighting_details 'w=1/[\s^2^(Fo^2^)+(0.1002P)^2^+4.2318P] where P=(Fo^2^+2Fc^2^)/3'
_refine_ls_weighting_scheme calc
_refine_ls_wR_factor_gt 0.1606
_refine_ls_wR_factor_ref 0.1634
_reflns_number_gt 8823
_reflns_number_total 9584
_reflns_threshold_expression 'I > 2\s(I)'
_cod_data_source_file d5cc05813a2.cif
_cod_data_source_block hd_fjy46
_cod_depositor_comments
;
The following automatic conversions were performed:

data item '_exptl_absorpt_correction_type' value 'Multi-Scan' was
changed to 'multi-scan' in accordance with the
/home/data/users/saulius/crontab/automatic-downloads/rss-feeds/RSC/lib/dictionaries/cif_core.dic
dictionary named 'cif_core.dic' version 2.4.2 last updated on
2011-04-26.

Automatic conversion script
Id: cif_fix_values 8170 2020-07-09 18:12:32Z antanas 
;
_cod_database_code 7135236

loop_
_space_group_symop_operation_xyz
'x, y, z'
'x+1/2, -y+1/2, -z'
'-x, y+1/2, -z+1/2'
'-x+1/2, -y, z+1/2'
'-x, -y, -z'
'-x-1/2, y-1/2, z'
'x, -y-1/2, z-1/2'
'x-1/2, y, -z-1/2'

loop_
_atom_site_type_symbol
_atom_site_label
_atom_site_fract_x
_atom_site_fract_y
_atom_site_fract_z
_atom_site_U_iso_or_equiv
_atom_site_adp_type
_atom_site_calc_flag
_atom_site_refinement_flags_adp
_atom_site_refinement_flags_occupancy
_atom_site_refinement_flags_posn
_atom_site_occupancy
_atom_site_disorder_assembly
_atom_site_disorder_group
P P1 0.52383(3) 0.34685(2) 0.58519(2) 0.03166(15) Uani d . . . 1 . .
P P2 1.07261(3) 0.43223(2) 0.61891(2) 0.03328(15) Uani d . . . 1 . .
O O1 0.60722(11) 0.31054(6) 0.59701(5) 0.0376(3) Uani d . . . 1 . .
O O2 1.17250(10) 0.41040(7) 0.61605(5) 0.0411(4) Uani d . . . 1 . .
N N2 0.81565(13) 0.60646(7) 0.66217(6) 0.0376(4) Uani d . . . 1 . .
N N3 0.7923(3) 0.56165(11) 0.75850(7) 0.0731(8) Uani d . . . 1 . .
N N4 0.84694(17) 0.70098(8) 0.64348(7) 0.0536(5) Uani d . . . 1 . .
H H4A 0.858205 0.708796 0.669646 0.064 Uiso calc U . R 1 . .
H H4B 0.851832 0.728366 0.624753 0.064 Uiso calc U . R 1 . .
N N5 0.81068(19) 0.71085(9) 0.53314(7) 0.0570(5) Uani d . . . 1 . .
C C1 0.5249(2) 0.39532(11) 0.44816(8) 0.0515(6) Uani d . . . 1 . .
H H1 0.524131 0.404072 0.419473 0.062 Uiso calc U . R 1 . .
C C2 0.5739(2) 0.34745(11) 0.46216(8) 0.0584(7) Uani d . . . 1 . .
H H35 0.606607 0.32348 0.442993 0.07 Uiso calc U . R 1 . .
C C3 0.57589(19) 0.33405(10) 0.50375(7) 0.0462(5) Uani d . . . 1 . .
H H34 0.610549 0.301377 0.513199 0.055 Uiso calc U . R 1 . .
C C4 0.52676(14) 0.36873(9) 0.53176(7) 0.0351(4) Uani d . . . 1 . .
C C5 0.50920(14) 0.41353(8) 0.61454(6) 0.0305(4) Uani d . . . 1 . .
C C6 0.68732(13) 0.43429(7) 0.61339(5) 0.0260(4) Uani d . . . 1 . .
H H33 0.681626 0.400823 0.594029 0.031 Uiso calc U . R 1 . .
C C7 0.76533(13) 0.41596(8) 0.64626(6) 0.0272(4) Uani d . . . 1 . .
C C8 0.84265(13) 0.43571(8) 0.61403(6) 0.0277(4) Uani d . . . 1 . .
H H26 0.891247 0.460577 0.627998 0.033 Uiso calc U . R 1 . .
C C9 0.89231(14) 0.38945(8) 0.58886(6) 0.0300(4) Uani d . . . 1 . .
C C10 0.99289(15) 0.38901(8) 0.58722(6) 0.0330(4) Uani d . . . 1 . .
C C11 1.06491(14) 0.50634(9) 0.60216(7) 0.0378(4) Uani d . . . 1 . .
C C12 1.01385(15) 0.52301(10) 0.56709(8) 0.0415(5) Uani d . . . 1 . .
H H22 0.975222 0.495699 0.552962 0.05 Uiso calc U . R 1 . .
C C13 1.01942(18) 0.57952(12) 0.55281(10) 0.0551(7) Uani d . . . 1 . .
H H21 0.985148 0.590631 0.528757 0.066 Uiso calc U . R 1 . .
C C14 1.0749(2) 0.61971(11) 0.57359(12) 0.0660(8) Uani d . . . 1 . .
H H2 1.077413 0.658504 0.564131 0.079 Uiso calc U . R 1 . .
C C15 0.25242(17) 0.24136(11) 0.60604(10) 0.0523(6) Uani d . . . 1 . .
H H3 0.196193 0.219573 0.611087 0.063 Uiso calc U . R 1 . .
C C16 0.3200(2) 0.24702(10) 0.63671(8) 0.0505(6) Uani d . . . 1 . .
H H4 0.310768 0.228502 0.662599 0.061 Uiso calc U . R 1 . .
C C17 0.40118(18) 0.27952(10) 0.62992(7) 0.0449(5) Uani d . . . 1 . .
H H40 0.447662 0.283383 0.651114 0.054 Uiso calc U . R 1 . .
C C18 0.41474(15) 0.30678(9) 0.59172(7) 0.0364(4) Uani d . . . 1 . .
C C19 0.41579(14) 0.42988(9) 0.62468(7) 0.0358(4) Uani d . . . 1 . .
H H5 0.364447 0.404759 0.618072 0.043 Uiso calc U . R 1 . .
C C20 0.39675(14) 0.48191(9) 0.64414(7) 0.0366(4) Uani d . . . 1 . .
H H6 0.333048 0.49221 0.650933 0.044 Uiso calc U . R 1 . .
C C21 0.47123(14) 0.51866(9) 0.65356(6) 0.0344(4) Uani d . . . 1 . .
H H7 0.458759 0.554488 0.66679 0.041 Uiso calc U . R 1 . .
C C22 0.56432(14) 0.50334(8) 0.64375(6) 0.0301(4) Uani d . . . 1 . .
H H8 0.614676 0.529152 0.650446 0.036 Uiso calc U . R 1 . .
C C23 0.76234(13) 0.47532(8) 0.59349(6) 0.0277(4) Uani d . . . 1 . .
C C24 0.75734(13) 0.48781(8) 0.54784(6) 0.0288(4) Uani d . . . 1 . .
C C25 0.76969(13) 0.54720(9) 0.54023(6) 0.0315(4) Uani d . . . 1 . .
C C26 0.76860(14) 0.56884(9) 0.50000(7) 0.0373(4) Uani d . . . 1 . .
H H12 0.778198 0.608821 0.494962 0.045 Uiso calc U . R 1 . .
C C27 0.75330(15) 0.53102(10) 0.46758(6) 0.0393(5) Uani d . . . 1 . .
H H9 0.752558 0.545164 0.440016 0.047 Uiso calc U . R 1 . .
C C28 0.73901(15) 0.47256(10) 0.47493(6) 0.0389(5) Uani d . . . 1 . .
H H11 0.727791 0.447317 0.452306 0.047 Uiso calc U . R 1 . .
C C29 0.74086(14) 0.45030(9) 0.51502(6) 0.0341(4) Uani d . . . 1 . .
H H10 0.731037 0.410275 0.519809 0.041 Uiso calc U . R 1 . .
C C30 0.78244(13) 0.57597(8) 0.58014(6) 0.0316(4) Uani d . . . 1 . .
C C31 0.80331(15) 0.63328(9) 0.59004(7) 0.0367(4) Uani d . . . 1 . .
C C32 0.82196(15) 0.64658(9) 0.63199(8) 0.0401(5) Uani d . . . 1 . .
C C33 0.79232(13) 0.55136(8) 0.65217(6) 0.0317(4) Uani d . . . 1 . .
C C34 0.77570(13) 0.53490(8) 0.61161(6) 0.0287(4) Uani d . . . 1 . .
C C35 0.78281(14) 0.51088(9) 0.68743(6) 0.0325(4) Uani d . . . 1 . .
C C36 0.76788(12) 0.45231(8) 0.68576(6) 0.0289(4) Uani d . . . 1 . .
C C37 0.84345(15) 0.34640(9) 0.56716(7) 0.0362(4) Uani d . . . 1 . .
H H13 0.776028 0.343962 0.569604 0.043 Uiso calc U . R 1 . .
C C38 0.89123(18) 0.30702(10) 0.54206(7) 0.0434(5) Uani d . . . 1 . .
H H14 0.856355 0.27862 0.527214 0.052 Uiso calc U . R 1 . .
C C39 0.98909(18) 0.30932(10) 0.53881(8) 0.0465(5) Uani d . . . 1 . .
H H25 1.021565 0.283731 0.520684 0.056 Uiso calc U . R 1 . .
C C40 1.04022(16) 0.34903(9) 0.56202(7) 0.0394(5) Uani d . . . 1 . .
H H15 1.107939 0.34912 0.560818 0.047 Uiso calc U . R 1 . .
C C41 1.02984(14) 0.42661(11) 0.67167(7) 0.0423(5) Uani d . . . 1 . .
C C42 1.01828(16) 0.37073(13) 0.68711(8) 0.0505(6) Uani d . . . 1 . .
H H20 1.023528 0.338442 0.669145 0.061 Uiso calc U . R 1 . .
C C43 0.99901(18) 0.36250(16) 0.72897(9) 0.0634(8) Uani d . . . 1 . .
H H19 0.990506 0.324574 0.739515 0.076 Uiso calc U . R 1 . .
C C44 0.99225(19) 0.40962(19) 0.75522(8) 0.0700(10) Uani d . . . 1 . .
H H18 0.980423 0.403811 0.783831 0.084 Uiso calc U . R 1 . .
C C45 1.0026(2) 0.46489(18) 0.74001(8) 0.0657(8) Uani d . . . 1 . .
H H17 0.997432 0.497093 0.758052 0.079 Uiso calc U . R 1 . .
C C46 1.02058(17) 0.47328(14) 0.69828(8) 0.0522(6) Uani d . . . 1 . .
H H16 1.026638 0.511408 0.687796 0.063 Uiso calc U . R 1 . .
C C47 1.12201(18) 0.54686(12) 0.62198(9) 0.0515(6) Uani d . . . 1 . .
H H24 1.15848 0.535715 0.645409 0.062 Uiso calc U . R 1 . .
C C48 1.1263(2) 0.60340(12) 0.60793(11) 0.0653(7) Uani d . . . 1 . .
H H23 1.164779 0.63086 0.621998 0.078 Uiso calc U . R 1 . .
C C49 0.76451(14) 0.35270(8) 0.66043(6) 0.0321(4) Uani d . . . 1 . .
H H32 0.710789 0.331467 0.647638 0.039 Uiso calc U . R 1 . .
H H27 0.824997 0.33325 0.652969 0.039 Uiso calc U . R 1 . .
C C50 0.75303(13) 0.35558(9) 0.70609(6) 0.0329(4) Uani d . . . 1 . .
C C51 0.75632(13) 0.41253(9) 0.72073(6) 0.0323(4) Uani d . . . 1 . .
C C52 0.75097(15) 0.42230(11) 0.76343(6) 0.0381(4) Uani d . . . 1 . .
H H31 0.75303 0.460483 0.774106 0.046 Uiso calc U . R 1 . .
C C53 0.74267(16) 0.37563(12) 0.78976(7) 0.0464(5) Uani d . . . 1 . .
H H28 0.740542 0.381943 0.818762 0.056 Uiso calc U . R 1 . .
C C54 0.73740(18) 0.31975(12) 0.77460(8) 0.0496(6) Uani d . . . 1 . .
H H29 0.729904 0.288469 0.793315 0.059 Uiso calc U . R 1 . .
C C55 0.74289(16) 0.30886(10) 0.73266(7) 0.0432(5) Uani d . . . 1 . .
H H30 0.739827 0.270536 0.722298 0.052 Uiso calc U . R 1 . .
C C56 0.78808(19) 0.53919(10) 0.72692(7) 0.0461(5) Uani d . . . 1 . .
C C57 0.80849(17) 0.67650(9) 0.55883(8) 0.0437(5) Uani d . . . 1 . .
C C58 0.47753(16) 0.43026(10) 0.47545(8) 0.0449(5) Uani d . . . 1 . .
H H36 0.444127 0.463224 0.465676 0.054 Uiso calc U . R 1 . .
C C59 0.47823(15) 0.41753(10) 0.51743(7) 0.0395(5) Uani d . . . 1 . .
H H37 0.445773 0.441957 0.536364 0.047 Uiso calc U . R 1 . .
C C60 0.34693(16) 0.29998(9) 0.56063(8) 0.0418(5) Uani d . . . 1 . .
H H39 0.356079 0.317744 0.534466 0.05 Uiso calc U . R 1 . .
C C61 0.26593(16) 0.26715(10) 0.56807(9) 0.0490(6) Uani d . . . 1 . .
H H38 0.219584 0.262412 0.54692 0.059 Uiso calc U . R 1 . .
C C62 0.58623(13) 0.45087(8) 0.62423(5) 0.0264(4) Uani d . . . 1 . .

loop_
_atom_site_aniso_label
_atom_site_aniso_U_11
_atom_site_aniso_U_22
_atom_site_aniso_U_33
_atom_site_aniso_U_12
_atom_site_aniso_U_13
_atom_site_aniso_U_23
P1 0.0310(3) 0.0219(2) 0.0421(3) 0.00149(17) -0.00427(19) -0.00333(18)
P2 0.0271(3) 0.0378(3) 0.0350(3) 0.00564(19) 0.00283(18) 0.0047(2)
O1 0.0389(7) 0.0240(6) 0.0499(8) 0.0046(6) -0.0080(6) -0.0045(6)
O2 0.0297(7) 0.0498(9) 0.0437(8) 0.0100(6) 0.0050(6) 0.0109(7)
N2 0.0387(9) 0.0278(8) 0.0461(9) -0.0011(7) -0.0011(7) -0.0076(7)
N3 0.123(2) 0.0529(14) 0.0430(12) -0.0072(14) -0.0042(13) -0.0154(10)
N4 0.0694(13) 0.0270(9) 0.0645(13) -0.0112(9) 0.0028(11) -0.0063(9)
N5 0.0743(15) 0.0312(10) 0.0654(13) -0.0091(10) 0.0007(11) 0.0076(10)
C1 0.0663(16) 0.0435(13) 0.0447(12) 0.0013(11) -0.0078(11) 0.0047(10)
C2 0.085(2) 0.0425(13) 0.0474(13) 0.0170(13) 0.0003(13) -0.0083(11)
C3 0.0603(14) 0.0309(10) 0.0476(12) 0.0122(10) -0.0028(10) -0.0056(9)
C4 0.0323(10) 0.0264(9) 0.0467(11) -0.0007(7) -0.0045(8) -0.0048(8)
C5 0.0304(9) 0.0238(9) 0.0373(9) 0.0028(7) -0.0015(7) -0.0016(7)
C6 0.0273(9) 0.0208(8) 0.0299(8) 0.0014(6) -0.0014(7) -0.0011(6)
C7 0.0263(8) 0.0237(8) 0.0315(9) 0.0032(7) -0.0002(7) 0.0006(7)
C8 0.0268(9) 0.0248(9) 0.0314(9) 0.0042(7) 0.0010(7) -0.0005(7)
C9 0.0323(9) 0.0250(9) 0.0327(9) 0.0066(7) 0.0028(7) 0.0025(7)
C10 0.0343(10) 0.0285(10) 0.0361(10) 0.0073(8) 0.0057(8) 0.0053(8)
C11 0.0319(10) 0.0352(10) 0.0463(11) 0.0027(8) 0.0073(8) -0.0010(9)
C12 0.0316(10) 0.0383(11) 0.0547(13) 0.0045(8) 0.0046(9) 0.0102(10)
C13 0.0399(12) 0.0471(14) 0.0783(18) 0.0065(10) 0.0095(12) 0.0211(13)
C14 0.0535(15) 0.0334(12) 0.111(3) 0.0017(11) 0.0217(16) 0.0076(14)
C15 0.0401(12) 0.0373(12) 0.0796(17) -0.0039(9) 0.0099(12) -0.0073(12)
C16 0.0619(15) 0.0357(11) 0.0540(13) -0.0058(10) 0.0131(11) -0.0076(10)
C17 0.0535(13) 0.0335(11) 0.0476(12) -0.0053(9) -0.0011(10) -0.0044(9)
C18 0.0360(10) 0.0253(9) 0.0478(11) 0.0000(8) -0.0014(8) -0.0053(8)
C19 0.0276(9) 0.0314(10) 0.0483(11) -0.0001(7) -0.0017(8) -0.0004(8)
C20 0.0302(9) 0.0322(10) 0.0474(11) 0.0055(8) 0.0047(8) 0.0013(8)
C21 0.0362(10) 0.0286(9) 0.0386(10) 0.0072(8) 0.0026(8) -0.0020(8)
C22 0.0317(9) 0.0230(8) 0.0355(9) 0.0022(7) 0.0003(7) -0.0021(7)
C23 0.0272(9) 0.0248(9) 0.0310(9) 0.0029(7) 0.0007(7) -0.0012(7)
C24 0.0247(8) 0.0280(9) 0.0336(9) 0.0032(7) 0.0023(7) 0.0015(7)
C25 0.0249(8) 0.0309(10) 0.0386(10) 0.0034(7) 0.0012(7) 0.0035(8)
C26 0.0300(9) 0.0373(11) 0.0445(11) 0.0035(8) 0.0021(8) 0.0104(9)
C27 0.0327(10) 0.0503(12) 0.0349(10) 0.0057(9) 0.0034(8) 0.0101(9)
C28 0.0358(10) 0.0488(12) 0.0323(9) 0.0041(9) 0.0027(8) -0.0026(9)
C29 0.0339(9) 0.0335(10) 0.0349(10) 0.0034(8) 0.0023(8) -0.0017(8)
C30 0.0232(8) 0.0275(9) 0.0442(10) 0.0029(7) 0.0022(7) 0.0021(8)
C31 0.0325(10) 0.0248(9) 0.0528(12) 0.0016(8) 0.0035(8) 0.0028(8)
C32 0.0370(10) 0.0257(10) 0.0575(13) -0.0016(8) 0.0048(9) -0.0042(9)
C33 0.0275(9) 0.0255(9) 0.0421(10) 0.0033(7) 0.0012(8) -0.0038(8)
C34 0.0247(8) 0.0235(9) 0.0378(9) 0.0031(7) 0.0008(7) -0.0002(7)
C35 0.0314(9) 0.0322(10) 0.0339(9) 0.0028(7) -0.0018(7) -0.0053(8)
C36 0.0242(8) 0.0308(9) 0.0318(9) 0.0044(7) -0.0005(7) -0.0021(7)
C37 0.0378(10) 0.0288(10) 0.0420(10) 0.0058(8) 0.0020(8) -0.0035(8)
C38 0.0515(12) 0.0296(10) 0.0491(12) 0.0068(9) 0.0041(10) -0.0083(9)
C39 0.0536(13) 0.0329(11) 0.0531(13) 0.0130(10) 0.0144(10) -0.0057(10)
C40 0.0386(11) 0.0311(10) 0.0486(11) 0.0105(8) 0.0103(9) 0.0012(9)
C41 0.0271(9) 0.0640(15) 0.0359(10) 0.0043(9) -0.0005(8) 0.0053(10)
C42 0.0368(11) 0.0718(17) 0.0428(12) -0.0025(11) 0.0003(9) 0.0157(12)
C43 0.0382(12) 0.099(2) 0.0527(15) -0.0023(13) 0.0009(11) 0.0297(16)
C44 0.0369(12) 0.137(3) 0.0360(12) 0.0103(16) 0.0028(10) 0.0082(16)
C45 0.0439(13) 0.113(3) 0.0398(13) 0.0176(15) 0.0000(10) -0.0057(15)
C46 0.0384(12) 0.0766(18) 0.0417(12) 0.0136(11) 0.0006(9) -0.0059(12)
C47 0.0447(13) 0.0479(13) 0.0620(14) -0.0030(10) 0.0032(11) -0.0111(11)
C48 0.0638(17) 0.0425(14) 0.089(2) -0.0071(12) 0.0083(15) -0.0120(14)
C49 0.0364(10) 0.0250(9) 0.0349(9) 0.0042(7) -0.0018(8) 0.0025(7)
C50 0.0279(9) 0.0347(10) 0.0361(10) 0.0054(7) -0.0003(7) 0.0056(8)
C51 0.0242(8) 0.0380(10) 0.0348(10) 0.0042(7) 0.0015(7) 0.0035(8)
C52 0.0305(9) 0.0497(12) 0.0342(10) 0.0041(8) 0.0022(8) -0.0005(9)
C53 0.0373(11) 0.0684(16) 0.0336(10) 0.0057(10) 0.0035(8) 0.0077(10)
C54 0.0489(13) 0.0570(15) 0.0429(12) 0.0065(11) 0.0045(10) 0.0183(11)
C55 0.0442(11) 0.0397(11) 0.0457(11) 0.0060(9) 0.0006(9) 0.0117(9)
C56 0.0578(14) 0.0389(12) 0.0417(12) 0.0014(10) -0.0015(10) -0.0049(9)
C57 0.0451(12) 0.0270(10) 0.0589(13) -0.0029(9) 0.0026(10) 0.0013(10)
C58 0.0385(11) 0.0370(11) 0.0591(14) 0.0031(9) -0.0081(10) 0.0075(10)
C59 0.0324(10) 0.0333(10) 0.0528(12) 0.0049(8) 0.0006(9) 0.0038(9)
C60 0.0368(11) 0.0301(10) 0.0586(13) 0.0012(8) -0.0065(9) -0.0006(9)
C61 0.0344(11) 0.0385(12) 0.0741(16) -0.0017(9) -0.0074(10) -0.0029(11)
C62 0.0283(9) 0.0223(8) 0.0286(8) 0.0025(7) -0.0005(7) 0.0006(7)

loop_
_atom_type_symbol
_atom_type_description
_atom_type_scat_dispersion_real
_atom_type_scat_dispersion_imag
_atom_type_scat_source
C C 0.0181 0.0091 'International Tables Vol C Tables 4.2.6.8 and 6.1.1.4'
H H 0.0000 0.0000 'International Tables Vol C Tables 4.2.6.8 and 6.1.1.4'
N N 0.0311 0.0180 'International Tables Vol C Tables 4.2.6.8 and 6.1.1.4'
O O 0.0492 0.0322 'International Tables Vol C Tables 4.2.6.8 and 6.1.1.4'
P P 0.2955 0.4335 'International Tables Vol C Tables 4.2.6.8 and 6.1.1.4'

loop_
_geom_angle_atom_site_label_1
_geom_angle_atom_site_label_2
_geom_angle_atom_site_label_3
_geom_angle_site_symmetry_1
_geom_angle_site_symmetry_3
_geom_angle
_geom_angle_publ_flag
O1 P1 C18 . . 110.17(9) ?
O1 P1 C4 . . 112.78(9) ?
C18 P1 C4 . . 106.07(10) ?
O1 P1 C5 . . 115.62(9) ?
C18 P1 C5 . . 106.25(9) ?
C4 P1 C5 . . 105.30(9) ?
O2 P2 C11 . . 111.12(9) ?
O2 P2 C41 . . 110.15(9) ?
C11 P2 C41 . . 109.35(11) ?
O2 P2 C10 . . 110.82(9) ?
C11 P2 C10 . . 108.54(10) ?
C41 P2 C10 . . 106.75(10) ?
C32 N2 C33 . . 119.38(18) ?
C32 N4 H4A . . 120.0 ?
C32 N4 H4B . . 120.0 ?
H4A N4 H4B . . 120.0 ?
C58 C1 C2 . . 120.3(2) ?
C58 C1 H1 . . 119.9 ?
C2 C1 H1 . . 119.9 ?
C1 C2 C3 . . 120.7(2) ?
C1 C2 H35 . . 119.7 ?
C3 C2 H35 . . 119.7 ?
C2 C3 C4 . . 119.6(2) ?
C2 C3 H34 . . 120.2 ?
C4 C3 H34 . . 120.2 ?
C3 C4 C59 . . 119.4(2) ?
C3 C4 P1 . . 118.24(16) ?
C59 C4 P1 . . 122.30(17) ?
C19 C5 C62 . . 119.62(17) ?
C19 C5 P1 . . 117.10(15) ?
C62 C5 P1 . . 123.07(14) ?
C62 C6 C23 . . 125.09(15) ?
C62 C6 C7 . . 124.09(15) ?
C23 C6 C7 . . 88.57(13) ?
C62 C6 H33 . . 105.5 ?
C23 C6 H33 . . 105.5 ?
C7 C6 H33 . . 105.5 ?
C36 C7 C49 . . 106.02(15) ?
C36 C7 C8 . . 112.19(15) ?
C49 C7 C8 . . 118.75(15) ?
C36 C7 C6 . . 115.43(14) ?
C49 C7 C6 . . 116.82(15) ?
C8 C7 C6 . . 87.27(13) ?
C9 C8 C7 . . 117.86(15) ?
C9 C8 C23 . . 120.43(15) ?
C7 C8 C23 . . 87.56(13) ?
C9 C8 H26 . . 109.7 ?
C7 C8 H26 . . 109.7 ?
C23 C8 H26 . . 109.7 ?
C37 C9 C10 . . 117.72(18) ?
C37 C9 C8 . . 123.30(18) ?
C10 C9 C8 . . 118.98(17) ?
C40 C10 C9 . . 120.0(2) ?
C40 C10 P2 . . 113.67(16) ?
C9 C10 P2 . . 126.09(15) ?
C47 C11 C12 . . 118.9(2) ?
C47 C11 P2 . . 118.01(19) ?
C12 C11 P2 . . 122.57(17) ?
C13 C12 C11 . . 120.1(2) ?
C13 C12 H22 . . 119.9 ?
C11 C12 H22 . . 119.9 ?
C14 C13 C12 . . 120.2(3) ?
C14 C13 H21 . . 119.9 ?
C12 C13 H21 . . 119.9 ?
C48 C14 C13 . . 120.0(3) ?
C48 C14 H2 . . 120.0 ?
C13 C14 H2 . . 120.0 ?
C16 C15 C61 . . 120.4(2) ?
C16 C15 H3 . . 119.8 ?
C61 C15 H3 . . 119.8 ?
C15 C16 C17 . . 120.2(2) ?
C15 C16 H4 . . 119.9 ?
C17 C16 H4 . . 119.9 ?
C16 C17 C18 . . 119.8(2) ?
C16 C17 H40 . . 120.1 ?
C18 C17 H40 . . 120.1 ?
C60 C18 C17 . . 119.6(2) ?
C60 C18 P1 . . 123.57(18) ?
C17 C18 P1 . . 116.80(17) ?
C20 C19 C5 . . 121.42(19) ?
C20 C19 H5 . . 119.3 ?
C5 C19 H5 . . 119.3 ?
C21 C20 C19 . . 119.39(18) ?
C21 C20 H6 . . 120.3 ?
C19 C20 H6 . . 120.3 ?
C20 C21 C22 . . 120.14(18) ?
C20 C21 H7 . . 119.9 ?
C22 C21 H7 . . 119.9 ?
C21 C22 C62 . . 121.97(18) ?
C21 C22 H8 . . 119.0 ?
C62 C22 H8 . . 119.0 ?
C24 C23 C34 . . 102.17(15) ?
C24 C23 C6 . . 119.43(15) ?
C34 C23 C6 . . 118.73(15) ?
C24 C23 C8 . . 123.44(15) ?
C34 C23 C8 . . 106.02(14) ?
C6 C23 C8 . . 87.32(13) ?
C29 C24 C25 . . 119.79(18) ?
C29 C24 C23 . . 129.49(18) ?
C25 C24 C23 . . 110.70(16) ?
C26 C25 C24 . . 120.86(19) ?
C26 C25 C30 . . 131.36(19) ?
C24 C25 C30 . . 107.77(17) ?
C27 C26 C25 . . 118.8(2) ?
C27 C26 H12 . . 120.6 ?
C25 C26 H12 . . 120.6 ?
C26 C27 C28 . . 120.63(19) ?
C26 C27 H9 . . 119.7 ?
C28 C27 H9 . . 119.7 ?
C27 C28 C29 . . 121.1(2) ?
C27 C28 H11 . . 119.5 ?
C29 C28 H11 . . 119.5 ?
C24 C29 C28 . . 118.8(2) ?
C24 C29 H10 . . 120.6 ?
C28 C29 H10 . . 120.6 ?
C31 C30 C34 . . 119.64(19) ?
C31 C30 C25 . . 131.34(19) ?
C34 C30 C25 . . 108.94(17) ?
C30 C31 C32 . . 117.74(19) ?
C30 C31 C57 . . 121.1(2) ?
C32 C31 C57 . . 121.1(2) ?
N2 C32 N4 . . 117.2(2) ?
N2 C32 C31 . . 122.06(19) ?
N4 C32 C31 . . 120.8(2) ?
N2 C33 C34 . . 121.68(19) ?
N2 C33 C35 . . 115.65(18) ?
C34 C33 C35 . . 122.64(17) ?
C33 C34 C30 . . 119.42(18) ?
C33 C34 C23 . . 129.75(17) ?
C30 C34 C23 . . 110.35(17) ?
C36 C35 C56 . . 119.54(19) ?
C36 C35 C33 . . 127.44(18) ?
C56 C35 C33 . . 113.00(18) ?
C35 C36 C51 . . 127.32(18) ?
C35 C36 C7 . . 125.42(17) ?
C51 C36 C7 . . 107.20(16) ?
C38 C37 C9 . . 121.6(2) ?
C38 C37 H13 . . 119.2 ?
C9 C37 H13 . . 119.2 ?
C39 C38 C37 . . 119.9(2) ?
C39 C38 H14 . . 120.1 ?
C37 C38 H14 . . 120.1 ?
C38 C39 C40 . . 119.9(2) ?
C38 C39 H25 . . 120.0 ?
C40 C39 H25 . . 120.0 ?
C39 C40 C10 . . 120.6(2) ?
C39 C40 H15 . . 119.7 ?
C10 C40 H15 . . 119.7 ?
C46 C41 C42 . . 119.3(2) ?
C46 C41 P2 . . 124.0(2) ?
C42 C41 P2 . . 116.19(19) ?
C43 C42 C41 . . 119.8(3) ?
C43 C42 H20 . . 120.1 ?
C41 C42 H20 . . 120.1 ?
C44 C43 C42 . . 120.1(3) ?
C44 C43 H19 . . 120.0 ?
C42 C43 H19 . . 120.0 ?
C45 C44 C43 . . 120.3(2) ?
C45 C44 H18 . . 119.8 ?
C43 C44 H18 . . 119.8 ?
C44 C45 C46 . . 119.8(3) ?
C44 C45 H17 . . 120.1 ?
C46 C45 H17 . . 120.1 ?
C45 C46 C41 . . 120.8(3) ?
C45 C46 H16 . . 119.6 ?
C41 C46 H16 . . 119.6 ?
C48 C47 C11 . . 120.7(3) ?
C48 C47 H24 . . 119.6 ?
C11 C47 H24 . . 119.6 ?
C14 C48 C47 . . 120.0(3) ?
C14 C48 H23 . . 120.0 ?
C47 C48 H23 . . 120.0 ?
C50 C49 C7 . . 104.74(16) ?
C50 C49 H32 . . 110.8 ?
C7 C49 H32 . . 110.8 ?
C50 C49 H27 . . 110.8 ?
C7 C49 H27 . . 110.8 ?
H32 C49 H27 . . 108.9 ?
C55 C50 C51 . . 121.8(2) ?
C55 C50 C49 . . 126.2(2) ?
C51 C50 C49 . . 111.97(17) ?
C52 C51 C50 . . 118.87(19) ?
C52 C51 C36 . . 131.6(2) ?
C50 C51 C36 . . 109.49(17) ?
C53 C52 C51 . . 119.1(2) ?
C53 C52 H31 . . 120.5 ?
C51 C52 H31 . . 120.5 ?
C52 C53 C54 . . 121.1(2) ?
C52 C53 H28 . . 119.4 ?
C54 C53 H28 . . 119.4 ?
C55 C54 C53 . . 121.0(2) ?
C55 C54 H29 . . 119.5 ?
C53 C54 H29 . . 119.5 ?
C54 C55 C50 . . 118.1(2) ?
C54 C55 H30 . . 120.9 ?
C50 C55 H30 . . 120.9 ?
N3 C56 C35 . . 179.8(3) ?
N5 C57 C31 . . 178.3(3) ?
C1 C58 C59 . . 120.1(2) ?
C1 C58 H36 . . 120.0 ?
C59 C58 H36 . . 120.0 ?
C58 C59 C4 . . 119.9(2) ?
C58 C59 H37 . . 120.0 ?
C4 C59 H37 . . 120.0 ?
C61 C60 C18 . . 119.7(2) ?
C61 C60 H39 . . 120.2 ?
C18 C60 H39 . . 120.2 ?
C15 C61 C60 . . 120.3(2) ?
C15 C61 H38 . . 119.9 ?
C60 C61 H38 . . 119.9 ?
C22 C62 C5 . . 117.45(17) ?
C22 C62 C6 . . 122.02(16) ?
C5 C62 C6 . . 120.53(16) ?

loop_
_geom_bond_atom_site_label_1
_geom_bond_atom_site_label_2
_geom_bond_site_symmetry_2
_geom_bond_distance
_geom_bond_publ_flag
P1 O1 . 1.4900(15) ?
P1 C18 . 1.801(2) ?
P1 C4 . 1.802(2) ?
P1 C5 . 1.825(2) ?
P2 O2 . 1.4914(15) ?
P2 C11 . 1.803(2) ?
P2 C41 . 1.814(2) ?
P2 C10 . 1.817(2) ?
N2 C32 . 1.351(3) ?
N2 C33 . 1.357(3) ?
N3 C56 . 1.148(3) ?
N4 C32 . 1.360(3) ?
N4 H4A . 0.88 ?
N4 H4B . 0.88 ?
N5 C57 . 1.151(3) ?
C1 C58 . 1.370(4) ?
C1 C2 . 1.381(4) ?
C1 H1 . 0.95 ?
C2 C3 . 1.381(4) ?
C2 H35 . 0.95 ?
C3 C4 . 1.393(3) ?
C3 H34 . 0.95 ?
C4 C59 . 1.398(3) ?
C5 C19 . 1.402(3) ?
C5 C62 . 1.419(3) ?
C6 C62 . 1.509(2) ?
C6 C23 . 1.557(3) ?
C6 C7 . 1.583(2) ?
C6 H33 . 1.0 ?
C7 C36 . 1.531(3) ?
C7 C49 . 1.536(2) ?
C7 C8 . 1.572(3) ?
C8 C9 . 1.515(2) ?
C8 C23 . 1.597(2) ?
C8 H26 . 1.0 ?
C9 C37 . 1.399(3) ?
C9 C10 . 1.411(3) ?
C10 C40 . 1.401(3) ?
C11 C47 . 1.390(3) ?
C11 C12 . 1.396(3) ?
C12 C13 . 1.391(3) ?
C12 H22 . 0.95 ?
C13 C14 . 1.387(5) ?
C13 H21 . 0.95 ?
C14 C48 . 1.377(5) ?
C14 H2 . 0.95 ?
C15 C16 . 1.378(4) ?
C15 C61 . 1.379(4) ?
C15 H3 . 0.95 ?
C16 C17 . 1.382(4) ?
C16 H4 . 0.95 ?
C17 C18 . 1.401(3) ?
C17 H40 . 0.95 ?
C18 C60 . 1.393(3) ?
C19 C20 . 1.386(3) ?
C19 H5 . 0.95 ?
C20 C21 . 1.381(3) ?
C20 H6 . 0.95 ?
C21 C22 . 1.389(3) ?
C21 H7 . 0.95 ?
C22 C62 . 1.404(3) ?
C22 H8 . 0.95 ?
C23 C24 . 1.506(3) ?
C23 C34 . 1.511(2) ?
C24 C29 . 1.391(3) ?
C24 C25 . 1.408(3) ?
C25 C26 . 1.395(3) ?
C25 C30 . 1.464(3) ?
C26 C27 . 1.383(3) ?
C26 H12 . 0.95 ?
C27 C28 . 1.390(3) ?
C27 H9 . 0.95 ?
C28 C29 . 1.396(3) ?
C28 H11 . 0.95 ?
C29 H10 . 0.95 ?
C30 C31 . 1.396(3) ?
C30 C34 . 1.397(3) ?
C31 C32 . 1.416(3) ?
C31 C57 . 1.424(3) ?
C33 C34 . 1.386(3) ?
C33 C35 . 1.483(3) ?
C35 C36 . 1.374(3) ?
C35 C56 . 1.438(3) ?
C36 C51 . 1.468(3) ?
C37 C38 . 1.393(3) ?
C37 H13 . 0.95 ?
C38 C39 . 1.377(4) ?
C38 H14 . 0.95 ?
C39 C40 . 1.387(4) ?
C39 H25 . 0.95 ?
C40 H15 . 0.95 ?
C41 C46 . 1.388(4) ?
C41 C42 . 1.397(4) ?
C42 C43 . 1.394(4) ?
C42 H20 . 0.95 ?
C43 C44 . 1.386(5) ?
C43 H19 . 0.95 ?
C44 C45 . 1.379(5) ?
C44 H18 . 0.95 ?
C45 C46 . 1.387(4) ?
C45 H17 . 0.95 ?
C46 H16 . 0.95 ?
C47 C48 . 1.388(4) ?
C47 H24 . 0.95 ?
C48 H23 . 0.95 ?
C49 C50 . 1.487(3) ?
C49 H32 . 0.99 ?
C49 H27 . 0.99 ?
C50 C55 . 1.389(3) ?
C50 C51 . 1.403(3) ?
C51 C52 . 1.402(3) ?
C52 C53 . 1.381(3) ?
C52 H31 . 0.95 ?
C53 C54 . 1.386(4) ?
C53 H28 . 0.95 ?
C54 C55 . 1.382(4) ?
C54 H29 . 0.95 ?
C55 H30 . 0.95 ?
C58 C59 . 1.390(3) ?
C58 H36 . 0.95 ?
C59 H37 . 0.95 ?
C60 C61 . 1.388(3) ?
C60 H39 . 0.95 ?
C61 H38 . 0.95 ?

loop_
_geom_hbond_atom_site_label_D
_geom_hbond_atom_site_label_H
_geom_hbond_atom_site_label_A
_geom_hbond_site_symmetry_A
_geom_hbond_distance_DH
_geom_hbond_distance_HA
_geom_hbond_distance_DA
_geom_hbond_angle_DHA
_geom_hbond_publ_flag
N4 H4B O1 6_765 0.88 2.18 3.019(3) 158.9 ?
C3 H34 N5 6_755 0.95 2.46 3.403(3) 174.1 ?

loop_
_geom_torsion_atom_site_label_1
_geom_torsion_atom_site_label_2
_geom_torsion_atom_site_label_3
_geom_torsion_atom_site_label_4
_geom_torsion_site_symmetry_1
_geom_torsion_site_symmetry_2
_geom_torsion_site_symmetry_3
_geom_torsion_site_symmetry_4
_geom_torsion
_geom_torsion_publ_flag
C58 C1 C2 C3 . . . . 0.0(5) ?
C1 C2 C3 C4 . . . . 1.0(4) ?
C2 C3 C4 C59 . . . . -1.7(4) ?
C2 C3 C4 P1 . . . . 175.5(2) ?
O1 P1 C4 C3 . . . . 26.1(2) ?
C18 P1 C4 C3 . . . . -94.59(19) ?
C5 P1 C4 C3 . . . . 153.04(18) ?
O1 P1 C4 C59 . . . . -156.77(17) ?
C18 P1 C4 C59 . . . . 82.55(19) ?
C5 P1 C4 C59 . . . . -29.8(2) ?
O1 P1 C5 C19 . . . . -141.50(16) ?
C18 P1 C5 C19 . . . . -18.94(18) ?
C4 P1 C5 C19 . . . . 93.31(17) ?
O1 P1 C5 C62 . . . . 43.79(19) ?
C18 P1 C5 C62 . . . . 166.34(16) ?
C4 P1 C5 C62 . . . . -81.40(17) ?
C62 C6 C7 C36 . . . . -42.4(2) ?
C23 C6 C7 C36 . . . . 90.29(17) ?
C62 C6 C7 C49 . . . . 83.3(2) ?
C23 C6 C7 C49 . . . . -144.07(16) ?
C62 C6 C7 C8 . . . . -155.69(17) ?
C23 C6 C7 C8 . . . . -23.04(13) ?
C36 C7 C8 C9 . . . . 142.60(16) ?
C49 C7 C8 C9 . . . . 18.3(2) ?
C6 C7 C8 C9 . . . . -100.98(17) ?
C36 C7 C8 C23 . . . . -93.97(16) ?
C49 C7 C8 C23 . . . . 141.73(16) ?
C6 C7 C8 C23 . . . . 22.45(12) ?
C7 C8 C9 C37 . . . . 50.6(2) ?
C23 C8 C9 C37 . . . . -54.1(3) ?
C7 C8 C9 C10 . . . . -128.87(18) ?
C23 C8 C9 C10 . . . . 126.37(19) ?
C37 C9 C10 C40 . . . . 4.6(3) ?
C8 C9 C10 C40 . . . . -175.83(17) ?
C37 C9 C10 P2 . . . . -169.38(15) ?
C8 C9 C10 P2 . . . . 10.2(3) ?
O2 P2 C10 C40 . . . . -8.14(18) ?
C11 P2 C10 C40 . . . . 114.14(16) ?
C41 P2 C10 C40 . . . . -128.09(16) ?
O2 P2 C10 C9 . . . . 166.19(16) ?
C11 P2 C10 C9 . . . . -71.53(19) ?
C41 P2 C10 C9 . . . . 46.2(2) ?
O2 P2 C11 C47 . . . . -56.7(2) ?
C41 P2 C11 C47 . . . . 65.1(2) ?
C10 P2 C11 C47 . . . . -178.81(17) ?
O2 P2 C11 C12 . . . . 114.87(18) ?
C41 P2 C11 C12 . . . . -123.33(18) ?
C10 P2 C11 C12 . . . . -7.2(2) ?
C47 C11 C12 C13 . . . . -0.9(3) ?
P2 C11 C12 C13 . . . . -172.41(18) ?
C11 C12 C13 C14 . . . . -0.7(4) ?
C12 C13 C14 C48 . . . . 1.4(4) ?
C61 C15 C16 C17 . . . . 1.2(4) ?
C15 C16 C17 C18 . . . . 0.0(4) ?
C16 C17 C18 C60 . . . . -1.1(3) ?
C16 C17 C18 P1 . . . . -178.60(18) ?
O1 P1 C18 C60 . . . . -126.60(18) ?
C4 P1 C18 C60 . . . . -4.2(2) ?
C5 P1 C18 C60 . . . . 107.47(19) ?
O1 P1 C18 C17 . . . . 50.76(19) ?
C4 P1 C18 C17 . . . . 173.11(17) ?
C5 P1 C18 C17 . . . . -75.17(18) ?
C62 C5 C19 C20 . . . . -0.1(3) ?
P1 C5 C19 C20 . . . . -175.04(17) ?
C5 C19 C20 C21 . . . . 0.4(3) ?
C19 C20 C21 C22 . . . . -0.3(3) ?
C20 C21 C22 C62 . . . . 0.0(3) ?
C62 C6 C23 C24 . . . . -78.1(2) ?
C7 C6 C23 C24 . . . . 150.03(16) ?
C62 C6 C23 C34 . . . . 47.7(2) ?
C7 C6 C23 C34 . . . . -84.15(17) ?
C62 C6 C23 C8 . . . . 154.55(17) ?
C7 C6 C23 C8 . . . . 22.66(13) ?
C9 C8 C23 C24 . . . . -25.6(3) ?
C7 C8 C23 C24 . . . . -146.80(18) ?
C9 C8 C23 C34 . . . . -142.53(17) ?
C7 C8 C23 C34 . . . . 96.31(15) ?
C9 C8 C23 C6 . . . . 98.32(18) ?
C7 C8 C23 C6 . . . . -22.85(13) ?
C34 C23 C24 C29 . . . . -176.51(19) ?
C6 C23 C24 C29 . . . . -43.2(3) ?
C8 C23 C24 C29 . . . . 64.8(3) ?
C34 C23 C24 C25 . . . . 1.86(19) ?
C6 C23 C24 C25 . . . . 135.19(17) ?
C8 C23 C24 C25 . . . . -116.86(19) ?
C29 C24 C25 C26 . . . . -2.0(3) ?
C23 C24 C25 C26 . . . . 179.42(17) ?
C29 C24 C25 C30 . . . . 178.13(17) ?
C23 C24 C25 C30 . . . . -0.4(2) ?
C24 C25 C26 C27 . . . . 1.2(3) ?
C30 C25 C26 C27 . . . . -178.96(19) ?
C25 C26 C27 C28 . . . . 0.2(3) ?
C26 C27 C28 C29 . . . . -0.8(3) ?
C25 C24 C29 C28 . . . . 1.4(3) ?
C23 C24 C29 C28 . . . . 179.62(18) ?
C27 C28 C29 C24 . . . . 0.0(3) ?
C26 C25 C30 C31 . . . . -4.6(3) ?
C24 C25 C30 C31 . . . . 175.2(2) ?
C26 C25 C30 C34 . . . . 178.8(2) ?
C24 C25 C30 C34 . . . . -1.4(2) ?
C34 C30 C31 C32 . . . . 3.4(3) ?
C25 C30 C31 C32 . . . . -172.95(19) ?
C34 C30 C31 C57 . . . . -178.51(19) ?
C25 C30 C31 C57 . . . . 5.2(3) ?
C33 N2 C32 N4 . . . . -179.0(2) ?
C33 N2 C32 C31 . . . . 1.1(3) ?
C30 C31 C32 N2 . . . . -3.2(3) ?
C57 C31 C32 N2 . . . . 178.7(2) ?
C30 C31 C32 N4 . . . . 177.0(2) ?
C57 C31 C32 N4 . . . . -1.1(3) ?
C32 N2 C33 C34 . . . . 0.7(3) ?
C32 N2 C33 C35 . . . . -177.37(18) ?
N2 C33 C34 C30 . . . . -0.4(3) ?
C35 C33 C34 C30 . . . . 177.51(17) ?
N2 C33 C34 C23 . . . . 170.75(18) ?
C35 C33 C34 C23 . . . . -11.3(3) ?
C31 C30 C34 C33 . . . . -1.7(3) ?
C25 C30 C34 C33 . . . . 175.38(16) ?
C31 C30 C34 C23 . . . . -174.45(17) ?
C25 C30 C34 C23 . . . . 2.6(2) ?
C24 C23 C34 C33 . . . . -174.51(19) ?
C6 C23 C34 C33 . . . . 51.7(3) ?
C8 C23 C34 C33 . . . . -44.1(2) ?
C24 C23 C34 C30 . . . . -2.72(19) ?
C6 C23 C34 C30 . . . . -136.46(17) ?
C8 C23 C34 C30 . . . . 127.70(16) ?
N2 C33 C35 C36 . . . . -174.08(19) ?
C34 C33 C35 C36 . . . . 7.9(3) ?
N2 C33 C35 C56 . . . . 7.6(3) ?
C34 C33 C35 C56 . . . . -170.45(19) ?
C56 C35 C36 C51 . . . . -0.3(3) ?
C33 C35 C36 C51 . . . . -178.50(18) ?
C56 C35 C36 C7 . . . . -176.95(19) ?
C33 C35 C36 C7 . . . . 4.8(3) ?
C49 C7 C36 C35 . . . . 170.26(18) ?
C8 C7 C36 C35 . . . . 39.2(2) ?
C6 C7 C36 C35 . . . . -58.7(2) ?
C49 C7 C36 C51 . . . . -6.99(19) ?
C8 C7 C36 C51 . . . . -138.09(15) ?
C6 C7 C36 C51 . . . . 124.03(16) ?
C10 C9 C37 C38 . . . . -5.0(3) ?
C8 C9 C37 C38 . . . . 175.49(19) ?
C9 C37 C38 C39 . . . . 1.2(3) ?
C37 C38 C39 C40 . . . . 3.1(4) ?
C38 C39 C40 C10 . . . . -3.4(3) ?
C9 C10 C40 C39 . . . . -0.6(3) ?
P2 C10 C40 C39 . . . . 174.15(18) ?
O2 P2 C41 C46 . . . . 104.7(2) ?
C11 P2 C41 C46 . . . . -17.7(2) ?
C10 P2 C41 C46 . . . . -134.90(19) ?
O2 P2 C41 C42 . . . . -66.56(19) ?
C11 P2 C41 C42 . . . . 171.06(16) ?
C10 P2 C41 C42 . . . . 53.82(18) ?
C46 C41 C42 C43 . . . . -0.9(3) ?
P2 C41 C42 C43 . . . . 170.82(18) ?
C41 C42 C43 C44 . . . . -0.6(4) ?
C42 C43 C44 C45 . . . . 1.3(4) ?
C43 C44 C45 C46 . . . . -0.5(4) ?
C44 C45 C46 C41 . . . . -1.0(4) ?
C42 C41 C46 C45 . . . . 1.7(3) ?
P2 C41 C46 C45 . . . . -169.30(19) ?
C12 C11 C47 C48 . . . . 1.8(4) ?
P2 C11 C47 C48 . . . . 173.7(2) ?
C13 C14 C48 C47 . . . . -0.6(5) ?
C11 C47 C48 C14 . . . . -1.0(4) ?
C36 C7 C49 C50 . . . . 7.57(19) ?
C8 C7 C49 C50 . . . . 134.85(17) ?
C6 C7 C49 C50 . . . . -122.64(17) ?
C7 C49 C50 C55 . . . . 176.07(19) ?
C7 C49 C50 C51 . . . . -5.8(2) ?
C55 C50 C51 C52 . . . . 1.2(3) ?
C49 C50 C51 C52 . . . . -177.08(17) ?
C55 C50 C51 C36 . . . . 179.68(18) ?
C49 C50 C51 C36 . . . . 1.4(2) ?
C35 C36 C51 C52 . . . . 4.7(3) ?
C7 C36 C51 C52 . . . . -178.15(19) ?
C35 C36 C51 C50 . . . . -173.56(18) ?
C7 C36 C51 C50 . . . . 3.6(2) ?
C50 C51 C52 C53 . . . . 0.0(3) ?
C36 C51 C52 C53 . . . . -178.1(2) ?
C51 C52 C53 C54 . . . . -1.5(3) ?
C52 C53 C54 C55 . . . . 1.8(4) ?
C53 C54 C55 C50 . . . . -0.5(3) ?
C51 C50 C55 C54 . . . . -0.9(3) ?
C49 C50 C55 C54 . . . . 177.1(2) ?
C2 C1 C58 C59 . . . . -0.2(4) ?
C1 C58 C59 C4 . . . . -0.5(3) ?
C3 C4 C59 C58 . . . . 1.5(3) ?
P1 C4 C59 C58 . . . . -175.62(17) ?
C17 C18 C60 C61 . . . . 1.1(3) ?
P1 C18 C60 C61 . . . . 178.40(17) ?
C16 C15 C61 C60 . . . . -1.2(4) ?
C18 C60 C61 C15 . . . . 0.1(3) ?
C21 C22 C62 C5 . . . . 0.3(3) ?
C21 C22 C62 C6 . . . . 179.74(18) ?
C19 C5 C62 C22 . . . . -0.2(3) ?
P1 C5 C62 C22 . . . . 174.41(14) ?
C19 C5 C62 C6 . . . . -179.67(17) ?
P1 C5 C62 C6 . . . . -5.1(3) ?
C23 C6 C62 C22 . . . . -43.9(3) ?
C7 C6 C62 C22 . . . . 72.1(2) ?
C23 C6 C62 C5 . . . . 135.52(19) ?
C7 C6 C62 C5 . . . . -108.5(2) ?
